data_7222581
loop_
_publ_author_name
'Tampier, M.'
'Johrendt, D.'
'Poettgen, R.'
'Kotzyba, G.'
'Rosenhahn, C.'
'Mosel, B.D.'

_publ_section_title
;
 Crystal structures and properties of Eu2 Ge Se4 and Eu2 Ge2 Se5
;
_journal_name_full
;
Zeitschrift fuer Naturforschung, Teil B. Anorganische Chemie, Organische 
Chemie (42,1987-)
;
_journal_page_first 133
_journal_page_last 140
_journal_volume 57
_journal_year 2002
_chemical_formula_sum 'Eu2 Ge2 Se5'
_space_group_IT_number 14
_symmetry_space_group_name_Hall '-P 2yn'
_symmetry_space_group_name_H-M 'P 1 21/n 1'
_cell_angle_alpha 90
_cell_angle_beta 93.67
_cell_angle_gamma 90
_cell_formula_units_Z 4
_cell_length_a 8.421
_cell_length_b 12.235
_cell_length_c 9.127
_cell_volume 938.435
_citation_journal_id_ASTM ZNBSEN
_cod_data_source_file Tampier_ZNBSEN_2002_460.cif
_cod_data_source_block Eu2Ge2Se5
_cod_original_cell_volume 938.4348
_cod_original_sg_symbol_Hall '-P 2ybc (x-z,y,z)'
_cod_database_code 7222581

loop_
_symmetry_equiv_pos_as_xyz
x,y,z
-x+1/2,y+1/2,-z+1/2
-x,-y,-z
x-1/2,-y-1/2,z-1/2

loop_
_atom_site_label
_atom_site_type_symbol
_atom_site_fract_x
_atom_site_fract_y
_atom_site_fract_z
_atom_site_occupancy
_atom_site_U_iso_or_equiv
Se4 Se-2 0.1595 0.4107 0.0599 1 0.0
Se2 Se-2 0.5361 0.5073 0.216 1 0.0
Ge1 Ge+3 0.4933 0.0505 0.3349 1 0.0
Ge2 Ge+3 0.7998 0.48 0.3137 1 0.0
Eu2 Eu+2 0.55879 0.30412 0.02045 1 0.0
Se1 Se-2 0.2027 0.442 0.4557 1 0.0
Eu1 Eu+2 0.0433 0.16267 0.03045 1 0.0
Se5 Se-2 0.3425 0.2058 0.2781 1 0.0
Se3 Se-2 0.3141 0.2132 0.7918 1 0.0
